data_1557353
loop_
_publ_author_name
'Huang, Yanjie'
'Li, Xian'
'Peng, Xing-Rong'
'Adegoke, Adelakum Tiwalade'
'Chen, Jian-Chao'
'Su, Hai-Guo'
'Hu, Gui-Lin'
'Wei, Gang'
'Qiu, Ming-Hua'

_publ_section_title
;
 NMR-based Structural Classification, Identification, and Quantification
 of Triterpenoids from Edible Mushroom Ganoderma resinaceum.
;
_journal_name_full 'Journal of agricultural and food chemistry'
_journal_paper_doi 10.1021/acs.jafc.9b07791
_journal_year 2020
_chemical_absolute_configuration ad
_chemical_formula_moiety 'C30 H44 O7'
_chemical_formula_sum 'C30 H44 O7'
_chemical_formula_weight 516.65
_space_group_crystal_system orthorhombic
_space_group_IT_number 19
_space_group_name_Hall 'P 2ac 2ab'
_space_group_name_H-M_alt 'P 21 21 21'
_atom_sites_solution_hydrogens geom
_cell_angle_alpha 90
_cell_angle_beta 90
_cell_angle_gamma 90
_cell_formula_units_Z 4
_cell_length_a 8.7074(2)
_cell_length_b 11.7878(3)
_cell_length_c 26.4646(6)
_cell_measurement_reflns_used 9958
_cell_measurement_temperature 100.(2)
_cell_measurement_theta_max 72.3604
_cell_measurement_theta_min 3.3400
_cell_volume 2716.36(11)
_computing_cell_refinement 'SAINT V8.38A (Bruker AXS Inc., 2017)'
_computing_data_collection 'Bruker Instrument Service vV6.2.9'
_computing_data_reduction 'SAINT V8.38A (Bruker AXS Inc., 2017)'
_computing_structure_refinement 'SHELXL-2017/1 (Sheldrick, 2017)'
_computing_structure_solution 'SHELXT 2014/5 (Sheldrick, 2014)'
_diffrn_ambient_temperature 100.(2)
_diffrn_detector_area_resol_mean 7.3910
_diffrn_measured_fraction_theta_full 0.999
_diffrn_measured_fraction_theta_max 0.999
_diffrn_measurement_device_type 'Bruker D8 VENTURE PHOTON II'
_diffrn_radiation_monochromator 'Helixos MX multilayer Optic'
_diffrn_radiation_type 'Cu K\a'
_diffrn_radiation_wavelength 1.54178
_diffrn_reflns_av_R_equivalents 0.0779
_diffrn_reflns_av_unetI/netI 0.0473
_diffrn_reflns_limit_h_max 8
_diffrn_reflns_limit_h_min -10
_diffrn_reflns_limit_k_max 14
_diffrn_reflns_limit_k_min -14
_diffrn_reflns_limit_l_max 32
_diffrn_reflns_limit_l_min -32
_diffrn_reflns_number 25491
_diffrn_reflns_theta_full 72.35
_diffrn_reflns_theta_max 72.35
_diffrn_reflns_theta_min 3.34
_diffrn_source 'Ius Diamond'
_diffrn_source_type Microfocus
_exptl_absorpt_coefficient_mu 0.715
_exptl_absorpt_correction_T_max 0.99
_exptl_absorpt_correction_T_min 0.82
_exptl_absorpt_correction_type multi-scan
_exptl_absorpt_process_details
;
SADABS-2016/2 - Bruker AXS area detector scaling and absorption correction
;
_exptl_crystal_colour 'translucent light colourless'
_exptl_crystal_density_diffrn 1.263
_exptl_crystal_density_method 'not measured'
_exptl_crystal_description plate
_exptl_crystal_F_000 1120
_exptl_crystal_size_max 0.470
_exptl_crystal_size_mid 0.150
_exptl_crystal_size_min 0.020
_refine_diff_density_max 0.227
_refine_diff_density_min -0.244
_refine_ls_abs_structure_details
;

Flack x determined using 1966 quotients [(I+)-(I-)]/[(I+)+(I-)]
(Parsons, Flack and Wagner, Acta Cryst. B69 (2013) 249-259).
;
_refine_ls_abs_structure_Flack 0.08(9)
_refine_ls_extinction_method none
_refine_ls_goodness_of_fit_ref 0.893
_refine_ls_hydrogen_treatment constr
_refine_ls_matrix_type full
_refine_ls_number_parameters 345
_refine_ls_number_reflns 5367
_refine_ls_number_restraints 0
_refine_ls_restrained_S_all 0.893
_refine_ls_R_factor_all 0.0479
_refine_ls_R_factor_gt 0.0415
_refine_ls_shift/su_max 0.000
_refine_ls_shift/su_mean 0.000
_refine_ls_structure_factor_coef Fsqd
_refine_ls_weighting_details 'w=1/[\s^2^(Fo^2^)+(0.1000P)^2^] where P=(Fo^2^+2Fc^2^)/3'
_refine_ls_weighting_scheme calc
_refine_ls_wR_factor_gt 0.1126
_refine_ls_wR_factor_ref 0.1190
_reflns_number_gt 4873
_reflns_number_total 5367
_reflns_threshold_expression 'I > 2\s(I)'
_cod_data_source_file jf9b07791_si_003.cif
_cod_data_source_block kgr355
_cod_depositor_comments
;
The following automatic conversions were performed:

data item '_exptl_absorpt_correction_type' value 'Multi-Scan' was
changed to 'multi-scan' in accordance with the
/home/data/users/saulius/crontab/automatic-downloads/rss-feeds/ACS/lib/dictionaries/cif_core.dic
dictionary named 'cif_core.dic' version 2.4.2 last updated on
2011-04-26.

Automatic conversion script
Id: cif_fix_values 7556 2019-12-06 15:28:31Z antanas 
;
_cod_database_code 1557353

loop_
_space_group_symop_operation_xyz
'x, y, z'
'x+1/2, -y+1/2, -z'
'-x, y+1/2, -z+1/2'
'-x+1/2, -y, z+1/2'

loop_
_atom_site_type_symbol
_atom_site_label
_atom_site_fract_x
_atom_site_fract_y
_atom_site_fract_z
_atom_site_U_iso_or_equiv
_atom_site_adp_type
_atom_site_calc_flag
_atom_site_refinement_flags_adp
_atom_site_refinement_flags_occupancy
_atom_site_refinement_flags_posn
_atom_site_occupancy
_atom_site_disorder_assembly
_atom_site_disorder_group
O O1 -0.0057(2) 0.81876(18) 0.54033(8) 0.0280(4) Uani d . . . 1 . .
H H41 -0.046669 0.827975 0.568779 0.042 Uiso calc U . R 1 . .
O O2 -0.1320(2) 0.65472(18) 0.54313(8) 0.0272(4) Uani d . . . 1 . .
O O3 1.1406(2) 0.32237(17) 0.86970(7) 0.0225(4) Uani d . . . 1 . .
H H42 1.184617 0.259102 0.871601 0.034 Uiso calc U . R 1 . .
O O4 0.4596(2) 0.24458(17) 0.76224(8) 0.0248(4) Uani d . . . 1 . .
O O5 0.72306(19) 0.62119(15) 0.66507(7) 0.0196(4) Uani d . . . 1 . .
H H43 0.678952 0.653721 0.689295 0.029 Uiso calc U . R 1 . .
O O6 0.7918(2) 0.43311(18) 0.56015(8) 0.0246(4) Uani d . . . 1 . .
H H44 0.823473 0.493565 0.546971 0.037 Uiso calc U . R 1 . .
O O7 0.1821(2) 0.56083(19) 0.55727(8) 0.0298(4) Uani d . . . 1 . .
C C1 1.0335(3) 0.3214(2) 0.82805(9) 0.0188(5) Uani d . . . 1 . .
H H1 1.077775 0.272922 0.800687 0.023 Uiso calc U . R 1 . .
C C2 1.0162(2) 0.4420(2) 0.80725(9) 0.0191(5) Uani d . . . 1 . .
C C3 0.8947(2) 0.4344(2) 0.76383(9) 0.0173(5) Uani d . . . 1 . .
H H30 0.941003 0.38129 0.738601 0.021 Uiso calc U . R 1 . .
C C4 0.8727(3) 0.5454(2) 0.73501(10) 0.0204(5) Uani d . . . 1 . .
H H14 0.804361 0.596368 0.754445 0.024 Uiso calc U . R 1 . .
H H13 0.973087 0.583688 0.730841 0.024 Uiso calc U . R 1 . .
C C5 0.8028(3) 0.5219(2) 0.68339(10) 0.0186(5) Uani d . . . 1 . .
H H31 0.888102 0.504324 0.659348 0.022 Uiso calc U . R 1 . .
C C6 0.6916(2) 0.4223(2) 0.68334(10) 0.0185(5) Uani d . . . 1 . .
C C7 0.6270(3) 0.3822(2) 0.63309(10) 0.0184(5) Uani d . . . 1 . .
C C8 0.4494(3) 0.3763(2) 0.63795(10) 0.0182(5) Uani d . . . 1 . .
C C9 0.4007(3) 0.3667(2) 0.58231(10) 0.0196(5) Uani d . . . 1 . .
C C10 0.2435(3) 0.3249(2) 0.56773(10) 0.0227(5) Uani d . . . 1 . .
H H9 0.170632 0.345457 0.595461 0.027 Uiso calc U . R 1 . .
C C11 0.1838(3) 0.3773(2) 0.51863(11) 0.0251(5) Uani d . . . 1 . .
H H38 0.25962 0.362492 0.491559 0.03 Uiso calc U . R 1 . .
H H37 0.087283 0.338362 0.509141 0.03 Uiso calc U . R 1 . .
C C12 0.1532(3) 0.5039(2) 0.52068(11) 0.0238(5) Uani d . . . 1 . .
C C13 0.0793(3) 0.5554(3) 0.47379(11) 0.0250(5) Uani d . . . 1 . .
H H5 0.144398 0.538446 0.444073 0.03 Uiso calc U . R 1 . .
H H4 -0.021873 0.519104 0.468251 0.03 Uiso calc U . R 1 . .
C C14 0.0571(3) 0.6832(2) 0.47754(11) 0.0235(5) Uani d . . . 1 . .
H H3 0.15998 0.720606 0.479505 0.028 Uiso calc U . R 1 . .
C C15 -0.0294(4) 0.7290(3) 0.43114(11) 0.0305(6) Uani d . . . 1 . .
H H2 -0.128744 0.690539 0.428205 0.046 Uiso calc U . R 1 . .
H H39 0.031514 0.714803 0.400643 0.046 Uiso calc U . R 1 . .
H H40 -0.04589 0.810754 0.435017 0.046 Uiso calc U . R 1 . .
C C16 -0.0347(3) 0.7143(2) 0.52383(10) 0.0211(5) Uani d . . . 1 . .
C C17 0.2437(3) 0.1945(3) 0.56236(12) 0.0291(6) Uani d . . . 1 . .
H H8 0.305787 0.172773 0.533026 0.044 Uiso calc U . R 1 . .
H H7 0.138168 0.167514 0.557717 0.044 Uiso calc U . R 1 . .
H H6 0.287261 0.160328 0.592932 0.044 Uiso calc U . R 1 . .
C C18 0.7012(3) 0.2647(2) 0.62264(10) 0.0231(5) Uani d . . . 1 . .
H H12 0.812423 0.273746 0.61854 0.035 Uiso calc U . R 1 . .
H H11 0.657538 0.232424 0.591689 0.035 Uiso calc U . R 1 . .
H H10 0.680578 0.213728 0.651102 0.035 Uiso calc U . R 1 . .
C C19 0.9793(3) 0.5279(2) 0.84905(11) 0.0247(5) Uani d . . . 1 . .
H H17 0.897659 0.497704 0.87068 0.037 Uiso calc U . R 1 . .
H H16 0.945256 0.599336 0.833772 0.037 Uiso calc U . R 1 . .
H H15 1.071539 0.541588 0.869391 0.037 Uiso calc U . R 1 . .
C C20 0.8813(3) 0.2690(2) 0.84429(11) 0.0228(5) Uani d . . . 1 . .
H H18 0.836471 0.3147 0.871999 0.027 Uiso calc U . R 1 . .
H H26 0.899777 0.191469 0.857319 0.027 Uiso calc U . R 1 . .
C C21 0.7671(3) 0.2634(2) 0.80026(10) 0.0218(5) Uani d . . . 1 . .
H H19 0.669258 0.230644 0.812467 0.026 Uiso calc U . R 1 . .
H H20 0.808483 0.21238 0.773857 0.026 Uiso calc U . R 1 . .
C C22 0.7350(3) 0.3812(2) 0.77669(10) 0.0184(5) Uani d . . . 1 . .
C C23 0.6334(3) 0.4521(2) 0.81221(10) 0.0234(5) Uani d . . . 1 . .
H H22 0.619889 0.528252 0.798062 0.035 Uiso calc U . R 1 . .
H H21 0.6825 0.457654 0.845428 0.035 Uiso calc U . R 1 . .
H H23 0.532876 0.415465 0.815762 0.035 Uiso calc U . R 1 . .
C C24 0.6488(3) 0.3674(2) 0.72613(10) 0.0183(5) Uani d . . . 1 . .
C C25 0.5076(3) 0.2937(2) 0.72471(10) 0.0192(5) Uani d . . . 1 . .
C C26 0.4128(3) 0.2829(2) 0.67588(10) 0.0208(5) Uani d . . . 1 . .
H H24 0.433603 0.208253 0.660181 0.025 Uiso calc U . R 1 . .
H H25 0.302148 0.28597 0.684426 0.025 Uiso calc U . R 1 . .
C C27 1.1728(3) 0.4748(3) 0.78423(11) 0.0265(6) Uani d . . . 1 . .
H H27 1.253962 0.462557 0.809292 0.04 Uiso calc U . R 1 . .
H H28 1.171052 0.554862 0.774333 0.04 Uiso calc U . R 1 . .
H H29 1.192808 0.42768 0.754424 0.04 Uiso calc U . R 1 . .
C C28 0.6469(3) 0.4530(2) 0.58398(10) 0.0199(5) Uani d . . . 1 . .
H H32 0.635354 0.535618 0.591765 0.024 Uiso calc U . R 1 . .
C C29 0.5099(3) 0.4121(2) 0.55388(10) 0.0212(5) Uani d . . . 1 . .
H H33 0.502822 0.418438 0.518167 0.025 Uiso calc U . R 1 . .
C C30 0.3796(3) 0.4883(2) 0.65806(10) 0.0203(5) Uani d . . . 1 . .
H H36 0.267588 0.485704 0.654703 0.03 Uiso calc U . R 1 . .
H H35 0.42005 0.552217 0.638497 0.03 Uiso calc U . R 1 . .
H H34 0.407036 0.497769 0.693725 0.03 Uiso calc U . R 1 . .

loop_
_atom_site_aniso_label
_atom_site_aniso_U_11
_atom_site_aniso_U_22
_atom_site_aniso_U_33
_atom_site_aniso_U_12
_atom_site_aniso_U_13
_atom_site_aniso_U_23
O1 0.0297(9) 0.0297(10) 0.0247(9) -0.0055(8) -0.0006(8) -0.0014(8)
O2 0.0168(8) 0.0316(10) 0.0334(10) -0.0015(7) 0.0039(8) 0.0037(8)
O3 0.0168(8) 0.0283(9) 0.0224(9) 0.0040(7) -0.0045(7) 0.0003(7)
O4 0.0191(8) 0.0317(10) 0.0234(9) -0.0060(7) -0.0002(7) 0.0048(8)
O5 0.0175(8) 0.0199(8) 0.0215(9) 0.0016(7) -0.0010(7) 0.0016(7)
O6 0.0160(8) 0.0312(10) 0.0265(9) -0.0005(7) 0.0070(7) 0.0013(8)
O7 0.0261(9) 0.0350(11) 0.0284(10) 0.0064(8) -0.0071(8) -0.0057(9)
C1 0.0146(9) 0.0224(11) 0.0195(11) 0.0023(9) -0.0017(9) 0.0003(9)
C2 0.0109(9) 0.0241(12) 0.0222(11) -0.0007(9) -0.0012(9) 0.0013(10)
C3 0.0114(9) 0.0216(11) 0.0189(11) 0.0005(9) 0.0003(9) -0.0003(9)
C4 0.0151(10) 0.0227(12) 0.0233(12) -0.0027(9) -0.0034(9) 0.0029(10)
C5 0.0146(9) 0.0201(11) 0.0210(12) 0.0005(9) -0.0003(9) 0.0017(9)
C6 0.0117(9) 0.0227(12) 0.0212(12) 0.0031(9) -0.0005(9) 0.0005(9)
C7 0.0129(9) 0.0223(12) 0.0199(12) 0.0010(9) 0.0021(9) 0.0008(9)
C8 0.0120(10) 0.0223(12) 0.0202(12) -0.0017(9) 0.0002(9) 0.0006(9)
C9 0.0169(11) 0.0232(11) 0.0186(12) 0.0022(9) -0.0014(9) -0.0020(9)
C10 0.0173(11) 0.0282(13) 0.0226(12) -0.0033(10) -0.0012(10) -0.0007(10)
C11 0.0202(11) 0.0307(14) 0.0245(13) 0.0016(10) -0.0039(10) -0.0024(11)
C12 0.0154(10) 0.0326(14) 0.0234(13) 0.0016(10) -0.0010(9) -0.0018(11)
C13 0.0210(11) 0.0296(13) 0.0245(13) 0.0012(10) -0.0030(10) 0.0000(11)
C14 0.0162(10) 0.0293(13) 0.0251(13) -0.0036(10) -0.0024(10) 0.0022(11)
C15 0.0318(13) 0.0362(14) 0.0235(13) 0.0013(12) -0.0039(11) 0.0045(11)
C16 0.0145(9) 0.0254(12) 0.0235(12) 0.0018(9) -0.0071(10) 0.0040(10)
C17 0.0292(13) 0.0292(13) 0.0290(14) -0.0065(11) -0.0067(12) 0.0018(11)
C18 0.0201(11) 0.0245(13) 0.0248(13) 0.0036(10) -0.0009(10) -0.0023(10)
C19 0.0199(11) 0.0256(12) 0.0285(13) 0.0027(10) -0.0050(10) -0.0029(10)
C20 0.0177(10) 0.0259(12) 0.0249(12) -0.0023(10) -0.0018(10) 0.0060(10)
C21 0.0175(10) 0.0225(12) 0.0253(12) -0.0011(9) -0.0029(10) 0.0026(10)
C22 0.0129(10) 0.0222(11) 0.0202(11) -0.0010(9) 0.0001(9) 0.0000(9)
C23 0.0143(10) 0.0299(13) 0.0259(12) 0.0014(10) 0.0007(9) -0.0034(11)
C24 0.0142(10) 0.0206(11) 0.0202(12) 0.0008(9) -0.0012(9) -0.0009(9)
C25 0.0145(10) 0.0211(11) 0.0220(12) -0.0001(9) -0.0006(9) 0.0004(9)
C26 0.0157(10) 0.0260(12) 0.0205(12) -0.0044(9) -0.0012(9) 0.0009(10)
C27 0.0139(10) 0.0378(15) 0.0277(14) -0.0039(10) -0.0028(10) 0.0091(11)
C28 0.0164(10) 0.0248(12) 0.0185(11) -0.0009(9) 0.0018(9) 0.0003(10)
C29 0.0179(11) 0.0256(12) 0.0200(12) 0.0007(9) -0.0003(9) -0.0006(9)
C30 0.0151(9) 0.0243(12) 0.0214(11) 0.0005(9) -0.0001(9) -0.0009(10)

loop_
_atom_type_symbol
_atom_type_description
_atom_type_scat_dispersion_real
_atom_type_scat_dispersion_imag
_atom_type_scat_source
C C 0.0181 0.0091 'International Tables Vol C Tables 4.2.6.8 and 6.1.1.4'
H H 0.0000 0.0000 'International Tables Vol C Tables 4.2.6.8 and 6.1.1.4'
O O 0.0492 0.0322 'International Tables Vol C Tables 4.2.6.8 and 6.1.1.4'

loop_
_geom_angle_atom_site_label_1
_geom_angle_atom_site_label_2
_geom_angle_atom_site_label_3
_geom_angle_site_symmetry_1
_geom_angle_site_symmetry_3
_geom_angle
_geom_angle_publ_flag
C16 O1 H41 . . 109.5 ?
C1 O3 H42 . . 109.5 ?
C5 O5 H43 . . 109.5 ?
C28 O6 H44 . . 109.5 ?
O3 C1 C20 . . 110.5(2) ?
O3 C1 C2 . . 109.3(2) ?
C20 C1 C2 . . 113.1(2) ?
O3 C1 H1 . . 107.9 ?
C20 C1 H1 . . 107.9 ?
C2 C1 H1 . . 107.9 ?
C1 C2 C19 . . 112.0(2) ?
C1 C2 C27 . . 106.7(2) ?
C19 C2 C27 . . 107.7(2) ?
C1 C2 C3 . . 106.1(2) ?
C19 C2 C3 . . 115.2(2) ?
C27 C2 C3 . . 108.8(2) ?
C4 C3 C22 . . 109.97(18) ?
C4 C3 C2 . . 113.7(2) ?
C22 C3 C2 . . 117.7(2) ?
C4 C3 H30 . . 104.7 ?
C22 C3 H30 . . 104.7 ?
C2 C3 H30 . . 104.7 ?
C5 C4 C3 . . 110.1(2) ?
C5 C4 H14 . . 109.6 ?
C3 C4 H14 . . 109.6 ?
C5 C4 H13 . . 109.6 ?
C3 C4 H13 . . 109.6 ?
H14 C4 H13 . . 108.2 ?
O5 C5 C4 . . 110.3(2) ?
O5 C5 C6 . . 108.61(18) ?
C4 C5 C6 . . 113.3(2) ?
O5 C5 H31 . . 108.2 ?
C4 C5 H31 . . 108.2 ?
C6 C5 H31 . . 108.2 ?
C24 C6 C7 . . 118.7(2) ?
C24 C6 C5 . . 122.9(2) ?
C7 C6 C5 . . 118.5(2) ?
C6 C7 C18 . . 106.2(2) ?
C6 C7 C8 . . 108.1(2) ?
C18 C7 C8 . . 112.9(2) ?
C6 C7 C28 . . 121.6(2) ?
C18 C7 C28 . . 106.5(2) ?
C8 C7 C28 . . 101.76(19) ?
C26 C8 C9 . . 121.3(2) ?
C26 C8 C30 . . 107.9(2) ?
C9 C8 C30 . . 106.5(2) ?
C26 C8 C7 . . 107.1(2) ?
C9 C8 C7 . . 101.46(19) ?
C30 C8 C7 . . 112.4(2) ?
C29 C9 C10 . . 129.7(2) ?
C29 C9 C8 . . 108.4(2) ?
C10 C9 C8 . . 121.4(2) ?
C9 C10 C11 . . 113.2(2) ?
C9 C10 C17 . . 110.4(2) ?
C11 C10 C17 . . 108.9(2) ?
C9 C10 H9 . . 108.0 ?
C11 C10 H9 . . 108.0 ?
C17 C10 H9 . . 108.0 ?
C12 C11 C10 . . 115.3(2) ?
C12 C11 H38 . . 108.5 ?
C10 C11 H38 . . 108.5 ?
C12 C11 H37 . . 108.5 ?
C10 C11 H37 . . 108.5 ?
H38 C11 H37 . . 107.5 ?
O7 C12 C11 . . 122.7(3) ?
O7 C12 C13 . . 121.4(3) ?
C11 C12 C13 . . 115.9(2) ?
C14 C13 C12 . . 113.3(2) ?
C14 C13 H5 . . 108.9 ?
C12 C13 H5 . . 108.9 ?
C14 C13 H4 . . 108.9 ?
C12 C13 H4 . . 108.9 ?
H5 C13 H4 . . 107.7 ?
C16 C14 C13 . . 111.2(2) ?
C16 C14 C15 . . 107.7(2) ?
C13 C14 C15 . . 110.9(2) ?
C16 C14 H3 . . 109.0 ?
C13 C14 H3 . . 109.0 ?
C15 C14 H3 . . 109.0 ?
C14 C15 H2 . . 109.5 ?
C14 C15 H39 . . 109.5 ?
H2 C15 H39 . . 109.5 ?
C14 C15 H40 . . 109.5 ?
H2 C15 H40 . . 109.5 ?
H39 C15 H40 . . 109.5 ?
O2 C16 O1 . . 122.0(3) ?
O2 C16 C14 . . 124.8(3) ?
O1 C16 C14 . . 113.0(2) ?
C10 C17 H8 . . 109.5 ?
C10 C17 H7 . . 109.5 ?
H8 C17 H7 . . 109.5 ?
C10 C17 H6 . . 109.5 ?
H8 C17 H6 . . 109.5 ?
H7 C17 H6 . . 109.5 ?
C7 C18 H12 . . 109.5 ?
C7 C18 H11 . . 109.5 ?
H12 C18 H11 . . 109.5 ?
C7 C18 H10 . . 109.5 ?
H12 C18 H10 . . 109.5 ?
H11 C18 H10 . . 109.5 ?
C2 C19 H17 . . 109.5 ?
C2 C19 H16 . . 109.5 ?
H17 C19 H16 . . 109.5 ?
C2 C19 H15 . . 109.5 ?
H17 C19 H15 . . 109.5 ?
H16 C19 H15 . . 109.5 ?
C1 C20 C21 . . 111.5(2) ?
C1 C20 H18 . . 109.3 ?
C21 C20 H18 . . 109.3 ?
C1 C20 H26 . . 109.3 ?
C21 C20 H26 . . 109.3 ?
H18 C20 H26 . . 108.0 ?
C20 C21 C22 . . 112.7(2) ?
C20 C21 H19 . . 109.1 ?
C22 C21 H19 . . 109.1 ?
C20 C21 H20 . . 109.1 ?
C22 C21 H20 . . 109.1 ?
H19 C21 H20 . . 107.8 ?
C23 C22 C24 . . 107.88(19) ?
C23 C22 C21 . . 110.2(2) ?
C24 C22 C21 . . 110.1(2) ?
C23 C22 C3 . . 115.3(2) ?
C24 C22 C3 . . 106.65(19) ?
C21 C22 C3 . . 106.70(18) ?
C22 C23 H22 . . 109.5 ?
C22 C23 H21 . . 109.5 ?
H22 C23 H21 . . 109.5 ?
C22 C23 H23 . . 109.5 ?
H22 C23 H23 . . 109.5 ?
H21 C23 H23 . . 109.5 ?
C6 C24 C25 . . 118.6(2) ?
C6 C24 C22 . . 122.6(2) ?
C25 C24 C22 . . 118.7(2) ?
O4 C25 C24 . . 122.1(2) ?
O4 C25 C26 . . 117.3(2) ?
C24 C25 C26 . . 120.5(2) ?
C8 C26 C25 . . 112.41(19) ?
C8 C26 H24 . . 109.1 ?
C25 C26 H24 . . 109.1 ?
C8 C26 H25 . . 109.1 ?
C25 C26 H25 . . 109.1 ?
H24 C26 H25 . . 107.9 ?
C2 C27 H27 . . 109.5 ?
C2 C27 H28 . . 109.5 ?
H27 C27 H28 . . 109.5 ?
C2 C27 H29 . . 109.5 ?
H27 C27 H29 . . 109.5 ?
H28 C27 H29 . . 109.5 ?
O6 C28 C29 . . 114.3(2) ?
O6 C28 C7 . . 112.2(2) ?
C29 C28 C7 . . 100.5(2) ?
O6 C28 H32 . . 109.8 ?
C29 C28 H32 . . 109.8 ?
C7 C28 H32 . . 109.8 ?
C9 C29 C28 . . 113.3(2) ?
C9 C29 H33 . . 123.4 ?
C28 C29 H33 . . 123.4 ?
C8 C30 H36 . . 109.5 ?
C8 C30 H35 . . 109.5 ?
H36 C30 H35 . . 109.5 ?
C8 C30 H34 . . 109.5 ?
H36 C30 H34 . . 109.5 ?
H35 C30 H34 . . 109.5 ?

loop_
_geom_bond_atom_site_label_1
_geom_bond_atom_site_label_2
_geom_bond_site_symmetry_2
_geom_bond_distance
_geom_bond_publ_flag
O1 C16 . 1.330(3) ?
O1 H41 . 0.84 ?
O2 C16 . 1.213(3) ?
O3 C1 . 1.444(3) ?
O3 H42 . 0.84 ?
O4 C25 . 1.223(3) ?
O5 C5 . 1.444(3) ?
O5 H43 . 0.84 ?
O6 C28 . 1.430(3) ?
O6 H44 . 0.84 ?
O7 C12 . 1.205(4) ?
C1 C20 . 1.524(3) ?
C1 C2 . 1.531(3) ?
C1 H1 . 1.0 ?
C2 C19 . 1.534(4) ?
C2 C27 . 1.542(3) ?
C2 C3 . 1.565(3) ?
C3 C4 . 1.527(3) ?
C3 C22 . 1.562(3) ?
C3 H30 . 1.0 ?
C4 C5 . 1.521(3) ?
C4 H14 . 0.99 ?
C4 H13 . 0.99 ?
C5 C6 . 1.522(3) ?
C5 H31 . 1.0 ?
C6 C24 . 1.357(4) ?
C6 C7 . 1.519(3) ?
C7 C18 . 1.554(3) ?
C7 C8 . 1.554(3) ?
C7 C28 . 1.554(3) ?
C8 C26 . 1.524(3) ?
C8 C9 . 1.536(4) ?
C8 C30 . 1.547(3) ?
C9 C29 . 1.326(4) ?
C9 C10 . 1.505(3) ?
C10 C11 . 1.530(4) ?
C10 C17 . 1.544(4) ?
C10 H9 . 1.0 ?
C11 C12 . 1.516(4) ?
C11 H38 . 0.99 ?
C11 H37 . 0.99 ?
C12 C13 . 1.524(4) ?
C13 C14 . 1.523(4) ?
C13 H5 . 0.99 ?
C13 H4 . 0.99 ?
C14 C16 . 1.508(4) ?
C14 C15 . 1.538(4) ?
C14 H3 . 1.0 ?
C15 H2 . 0.98 ?
C15 H39 . 0.98 ?
C15 H40 . 0.98 ?
C17 H8 . 0.98 ?
C17 H7 . 0.98 ?
C17 H6 . 0.98 ?
C18 H12 . 0.98 ?
C18 H11 . 0.98 ?
C18 H10 . 0.98 ?
C19 H17 . 0.98 ?
C19 H16 . 0.98 ?
C19 H15 . 0.98 ?
C20 C21 . 1.533(4) ?
C20 H18 . 0.99 ?
C20 H26 . 0.99 ?
C21 C22 . 1.547(3) ?
C21 H19 . 0.99 ?
C21 H20 . 0.99 ?
C22 C23 . 1.538(3) ?
C22 C24 . 1.543(3) ?
C23 H22 . 0.98 ?
C23 H21 . 0.98 ?
C23 H23 . 0.98 ?
C24 C25 . 1.505(3) ?
C25 C26 . 1.539(3) ?
C26 H24 . 0.99 ?
C26 H25 . 0.99 ?
C27 H27 . 0.98 ?
C27 H28 . 0.98 ?
C27 H29 . 0.98 ?
C28 C29 . 1.513(3) ?
C28 H32 . 1.0 ?
C29 H33 . 0.95 ?
C30 H36 . 0.98 ?
C30 H35 . 0.98 ?
C30 H34 . 0.98 ?

loop_
_geom_hbond_atom_site_label_D
_geom_hbond_atom_site_label_H
_geom_hbond_atom_site_label_A
_geom_hbond_site_symmetry_A
_geom_hbond_distance_DH
_geom_hbond_distance_HA
_geom_hbond_distance_DA
_geom_hbond_angle_DHA
_geom_hbond_publ_flag
O1 H41 O3 3_656 0.84 1.82 2.655(3) 170.4 ?
O3 H42 O2 3_646 0.84 2.61 3.039(3) 113.0 ?
O3 H42 O5 3_746 0.84 2.06 2.807(3) 148.4 ?
O5 H43 O4 3_656 0.84 2.06 2.889(3) 168.5 ?
O6 H44 O2 1_655 0.84 1.94 2.733(3) 156.6 ?
C1 H1 O5 3_746 1.00 2.65 3.178(3) 113.0 ?
C14 H3 O2 2_566 1.00 2.41 3.359(3) 158.4 ?
C28 H32 O5 . 1.00 2.32 2.996(3) 124.3 ?

loop_
_geom_torsion_atom_site_label_1
_geom_torsion_atom_site_label_2
_geom_torsion_atom_site_label_3
_geom_torsion_atom_site_label_4
_geom_torsion_site_symmetry_1
_geom_torsion_site_symmetry_2
_geom_torsion_site_symmetry_3
_geom_torsion_site_symmetry_4
_geom_torsion
_geom_torsion_publ_flag
O3 C1 C2 C19 . . . . -51.6(3) ?
C20 C1 C2 C19 . . . . 71.9(3) ?
O3 C1 C2 C27 . . . . 66.1(2) ?
C20 C1 C2 C27 . . . . -170.4(2) ?
O3 C1 C2 C3 . . . . -178.03(18) ?
C20 C1 C2 C3 . . . . -54.5(3) ?
C1 C2 C3 C4 . . . . -174.7(2) ?
C19 C2 C3 C4 . . . . 60.9(3) ?
C27 C2 C3 C4 . . . . -60.2(3) ?
C1 C2 C3 C22 . . . . 54.6(3) ?
C19 C2 C3 C22 . . . . -69.8(3) ?
C27 C2 C3 C22 . . . . 169.1(2) ?
C22 C3 C4 C5 . . . . -66.6(2) ?
C2 C3 C4 C5 . . . . 158.98(19) ?
C3 C4 C5 O5 . . . . 155.76(19) ?
C3 C4 C5 C6 . . . . 33.8(3) ?
O5 C5 C6 C24 . . . . -117.0(2) ?
C4 C5 C6 C24 . . . . 5.9(3) ?
O5 C5 C6 C7 . . . . 63.5(3) ?
C4 C5 C6 C7 . . . . -173.6(2) ?
C24 C6 C7 C18 . . . . -69.4(3) ?
C5 C6 C7 C18 . . . . 110.1(2) ?
C24 C6 C7 C8 . . . . 52.1(3) ?
C5 C6 C7 C8 . . . . -128.4(2) ?
C24 C6 C7 C28 . . . . 168.9(2) ?
C5 C6 C7 C28 . . . . -11.6(3) ?
C6 C7 C8 C26 . . . . -66.3(3) ?
C18 C7 C8 C26 . . . . 50.9(3) ?
C28 C7 C8 C26 . . . . 164.7(2) ?
C6 C7 C8 C9 . . . . 165.6(2) ?
C18 C7 C8 C9 . . . . -77.2(2) ?
C28 C7 C8 C9 . . . . 36.5(2) ?
C6 C7 C8 C30 . . . . 52.1(3) ?
C18 C7 C8 C30 . . . . 169.3(2) ?
C28 C7 C8 C30 . . . . -76.9(2) ?
C26 C8 C9 C29 . . . . -143.5(2) ?
C30 C8 C9 C29 . . . . 92.6(2) ?
C7 C8 C9 C29 . . . . -25.1(3) ?
C26 C8 C9 C10 . . . . 43.5(3) ?
C30 C8 C9 C10 . . . . -80.3(3) ?
C7 C8 C9 C10 . . . . 161.9(2) ?
C29 C9 C10 C11 . . . . -22.3(4) ?
C8 C9 C10 C11 . . . . 149.0(2) ?
C29 C9 C10 C17 . . . . 100.2(3) ?
C8 C9 C10 C17 . . . . -88.6(3) ?
C9 C10 C11 C12 . . . . -65.8(3) ?
C17 C10 C11 C12 . . . . 170.9(2) ?
C10 C11 C12 O7 . . . . 4.2(4) ?
C10 C11 C12 C13 . . . . -174.3(2) ?
O7 C12 C13 C14 . . . . 3.6(3) ?
C11 C12 C13 C14 . . . . -177.9(2) ?
C12 C13 C14 C16 . . . . -55.7(3) ?
C12 C13 C14 C15 . . . . -175.5(2) ?
C13 C14 C16 O2 . . . . -30.0(3) ?
C15 C14 C16 O2 . . . . 91.7(3) ?
C13 C14 C16 O1 . . . . 154.1(2) ?
C15 C14 C16 O1 . . . . -84.2(3) ?
O3 C1 C20 C21 . . . . -178.2(2) ?
C2 C1 C20 C21 . . . . 59.0(3) ?
C1 C20 C21 C22 . . . . -57.5(3) ?
C20 C21 C22 C23 . . . . -73.4(3) ?
C20 C21 C22 C24 . . . . 167.8(2) ?
C20 C21 C22 C3 . . . . 52.4(3) ?
C4 C3 C22 C23 . . . . -63.6(3) ?
C2 C3 C22 C23 . . . . 68.8(3) ?
C4 C3 C22 C24 . . . . 56.1(3) ?
C2 C3 C22 C24 . . . . -171.5(2) ?
C4 C3 C22 C21 . . . . 173.8(2) ?
C2 C3 C22 C21 . . . . -53.8(3) ?
C7 C6 C24 C25 . . . . -17.7(3) ?
C5 C6 C24 C25 . . . . 162.8(2) ?
C7 C6 C24 C22 . . . . 164.9(2) ?
C5 C6 C24 C22 . . . . -14.6(4) ?
C23 C22 C24 C6 . . . . 107.7(3) ?
C21 C22 C24 C6 . . . . -132.1(2) ?
C3 C22 C24 C6 . . . . -16.7(3) ?
C23 C22 C24 C25 . . . . -69.8(3) ?
C21 C22 C24 C25 . . . . 50.5(3) ?
C3 C22 C24 C25 . . . . 165.8(2) ?
C6 C24 C25 O4 . . . . -177.6(2) ?
C22 C24 C25 O4 . . . . -0.1(4) ?
C6 C24 C25 C26 . . . . -1.0(4) ?
C22 C24 C25 C26 . . . . 176.5(2) ?
C9 C8 C26 C25 . . . . 164.4(2) ?
C30 C8 C26 C25 . . . . -72.4(2) ?
C7 C8 C26 C25 . . . . 48.9(3) ?
O4 C25 C26 C8 . . . . 160.3(2) ?
C24 C25 C26 C8 . . . . -16.4(3) ?
C6 C7 C28 O6 . . . . 83.6(3) ?
C18 C7 C28 O6 . . . . -38.0(3) ?
C8 C7 C28 O6 . . . . -156.4(2) ?
C6 C7 C28 C29 . . . . -154.6(2) ?
C18 C7 C28 C29 . . . . 83.8(2) ?
C8 C7 C28 C29 . . . . -34.6(2) ?
C10 C9 C29 C28 . . . . 174.7(3) ?
C8 C9 C29 C28 . . . . 2.6(3) ?
O6 C28 C29 C9 . . . . 141.4(2) ?
C7 C28 C29 C9 . . . . 21.0(3) ?
